data_7712031
loop_
_publ_author_name
'Calabrese, Miriam'
'Pizzi, Andrea'
'Daolio, Andrea'
'Frontera, Antonio'
'Resnati, Giuseppe'

_publ_section_title
;
 &#x3c3;-Hole interactions in organometallic catalysts: the case of
 methyltrioxorhenium(VII).
;
_journal_issue 4
_journal_name_full 'Dalton transactions (Cambridge, England : 2003)'
_journal_page_first 1030
_journal_page_last 1035
_journal_paper_doi 10.1039/d2dt03819f
_journal_volume 52
_journal_year 2023
_chemical_formula_moiety 'C5 H7 N2 O4 Re'
_chemical_formula_sum 'C5 H7 N2 O4 Re'
_chemical_formula_weight 345.33
_space_group_crystal_system monoclinic
_space_group_IT_number 14
_space_group_name_Hall '-P 2ybc'
_space_group_name_H-M_alt 'P 1 21/c 1'
_atom_sites_solution_hydrogens geom
_audit_creation_date 2022-05-20
_audit_creation_method
;
Olex2 1.3
(compiled 2020.11.12 svn.r5f609507 for OlexSys, GUI svn.r6403)
;
_audit_update_record
;
2022-12-20 deposited with the CCDC.	2022-12-22 downloaded from the CCDC.
;
_cell_angle_alpha 90
_cell_angle_beta 110.156(2)
_cell_angle_gamma 90
_cell_formula_units_Z 4
_cell_length_a 9.0455(5)
_cell_length_b 10.9263(6)
_cell_length_c 8.6505(5)
_cell_measurement_reflns_used 6704
_cell_measurement_temperature 100(2)
_cell_measurement_theta_max 30.54
_cell_measurement_theta_min 3.14
_cell_volume 802.60(8)
_computing_cell_refinement 'SAINT v7.68A (Bruker, 2009)'
_computing_data_collection 'Bruker APEX2'
_computing_data_reduction 'SAINT v7.68A (Bruker, 2009)'
_computing_molecular_graphics 'Olex2 1.3 (Dolomanov et al., 2009)'
_computing_publication_material 'Olex2 1.3 (Dolomanov et al., 2009)'
_computing_structure_refinement 'SHELXL 2018/3 (Sheldrick, 2015)'
_computing_structure_solution 'SHELXS-97 (Sheldrick, 2008)'
_diffrn_ambient_temperature 100(2)
_diffrn_measured_fraction_theta_full 0.992
_diffrn_measured_fraction_theta_max 0.992
_diffrn_measurement_device_type 'Bruker APEX-II CCD'
_diffrn_measurement_method '\f and \w scans'
_diffrn_radiation_type MoK\a
_diffrn_radiation_wavelength 0.71073
_diffrn_reflns_av_R_equivalents 0.0393
_diffrn_reflns_av_unetI/netI 0.0276
_diffrn_reflns_Laue_measured_fraction_full 0.992
_diffrn_reflns_Laue_measured_fraction_max 0.992
_diffrn_reflns_limit_h_max 12
_diffrn_reflns_limit_h_min -12
_diffrn_reflns_limit_k_max 15
_diffrn_reflns_limit_k_min -15
_diffrn_reflns_limit_l_max 12
_diffrn_reflns_limit_l_min -12
_diffrn_reflns_number 16559
_diffrn_reflns_point_group_measured_fraction_full 0.992
_diffrn_reflns_point_group_measured_fraction_max 0.992
_diffrn_reflns_theta_full 25.242
_diffrn_reflns_theta_max 30.640
_diffrn_reflns_theta_min 3.038
_exptl_absorpt_coefficient_mu 15.116
_exptl_absorpt_correction_T_max 0.7461
_exptl_absorpt_correction_T_min 0.3226
_exptl_absorpt_correction_type multi-scan
_exptl_absorpt_process_details
;
SADABS-2008/1 (Bruker,2008) was used for absorption correction.
wR2(int) was 0.1267 before and 0.0483 after correction.
The Ratio of minimum to maximum transmission is 0.4324.
The \l/2 correction factor is 0.0015.
;
_exptl_crystal_colour white
_exptl_crystal_colour_primary white
_exptl_crystal_density_diffrn 2.858
_exptl_crystal_description block
_exptl_crystal_F_000 632
_exptl_crystal_size_max 0.06
_exptl_crystal_size_mid 0.04
_exptl_crystal_size_min 0.03
_refine_diff_density_max 2.140
_refine_diff_density_min -1.826
_refine_diff_density_rms 0.240
_refine_ls_extinction_method none
_refine_ls_goodness_of_fit_ref 1.048
_refine_ls_hydrogen_treatment constr
_refine_ls_matrix_type full
_refine_ls_number_parameters 110
_refine_ls_number_reflns 2464
_refine_ls_number_restraints 0
_refine_ls_restrained_S_all 1.048
_refine_ls_R_factor_all 0.0245
_refine_ls_R_factor_gt 0.0234
_refine_ls_shift/su_max 0.000
_refine_ls_shift/su_mean 0.000
_refine_ls_structure_factor_coef Fsqd
_refine_ls_weighting_details 'w=1/[\s^2^(Fo^2^)+(0.0443P)^2^+1.1524P] where P=(Fo^2^+2Fc^2^)/3'
_refine_ls_weighting_scheme calc
_refine_ls_wR_factor_gt 0.0656
_refine_ls_wR_factor_ref 0.0664
_reflns_Friedel_coverage 0.000
_reflns_number_gt 2347
_reflns_number_total 2464
_reflns_threshold_expression 'I > 2\s(I)'
_cod_data_source_file d2dt03819f2.cif
_cod_data_source_block 3d
_cod_depositor_comments 'Adding full bibliography for 7712027--7712031.cif.'
_cod_database_code 7712031
_shelx_shelxl_version_number 2018/3
_shelx_space_group_comment
;
The symmetry employed for this shelxl refinement is uniquely defined
by the following loop, which should always be used as a source of
symmetry information in preference to the above space-group names.
They are only intended as comments.
;
_olex2_refinement_description
;
1.a Aromatic/amide H refined with riding coordinates:
 C4(H4), C1(H1), C2(H2), C3(H3)
1.b Idealised Me refined as rotating group:
 C5(H5A,H5B,H5C)
;
_olex2_submission_special_instructions 'No special instructions were received'

loop_
_space_group_symop_operation_xyz
'x, y, z'
'-x, y+1/2, -z+1/2'
'-x, -y, -z'
'x, -y-1/2, z-1/2'

loop_
_atom_site_label
_atom_site_type_symbol
_atom_site_fract_x
_atom_site_fract_y
_atom_site_fract_z
_atom_site_U_iso_or_equiv
_atom_site_adp_type
_atom_site_occupancy
_atom_site_site_symmetry_order
_atom_site_calc_flag
_atom_site_refinement_flags_posn
_atom_site_refinement_flags_adp
_atom_site_refinement_flags_occupancy
_atom_site_disorder_assembly
_atom_site_disorder_group
Re1 Re 0.17440(2) 0.60288(2) 0.18656(2) 0.01095(6) Uani 1 1 d . . . . .
O3 O 0.3021(3) 0.7129(2) 0.2968(3) 0.0158(4) Uani 1 1 d . . . . .
O2 O 0.0668(3) 0.6716(2) 0.0041(3) 0.0205(5) Uani 1 1 d . . . . .
O1 O 0.2533(3) 0.4735(2) 0.1333(3) 0.0155(4) Uani 1 1 d . . . . .
C4 C 0.2791(4) 0.3844(3) 0.4620(4) 0.0125(6) Uani 1 1 d . . . . .
H4 H 0.237848 0.337240 0.367296 0.015 Uiso 1 1 calc R U . . .
C1 C 0.3339(4) 0.5713(3) 0.5871(4) 0.0128(5) Uani 1 1 d . . . . .
H1 H 0.333804 0.656224 0.580542 0.015 Uiso 1 1 calc R U . . .
C2 C 0.3927(4) 0.5178(3) 0.7391(4) 0.0129(5) Uani 1 1 d . . . . .
H2 H 0.429669 0.565738 0.833475 0.016 Uiso 1 1 calc R U . . .
C3 C 0.3400(4) 0.3260(3) 0.6104(4) 0.0131(5) Uani 1 1 d . . . . .
H3 H 0.342643 0.240967 0.615326 0.016 Uiso 1 1 calc R U . . .
N2 N 0.3966(4) 0.3933(2) 0.7506(4) 0.0114(5) Uani 1 1 d . . . . .
N1 N 0.2762(3) 0.5069(2) 0.4471(3) 0.0121(5) Uani 1 1 d . . . . .
O5 O 0.4553(3) 0.3404(2) 0.8911(3) 0.0173(4) Uani 1 1 d . . . . .
C5 C -0.0263(4) 0.5741(3) 0.2542(4) 0.0178(6) Uani 1 1 d . . . . .
H5A H -0.017687 0.622376 0.349614 0.027 Uiso 1 1 calc R U . . .
H5B H -0.033133 0.489030 0.278899 0.027 Uiso 1 1 calc R U . . .
H5C H -0.119083 0.597664 0.164888 0.027 Uiso 1 1 calc R U . . .

loop_
_atom_site_aniso_label
_atom_site_aniso_U_11
_atom_site_aniso_U_22
_atom_site_aniso_U_33
_atom_site_aniso_U_23
_atom_site_aniso_U_13
_atom_site_aniso_U_12
Re1 0.01112(9) 0.01215(9) 0.00899(9) 0.00039(3) 0.00271(6) -0.00079(3)
O3 0.0190(11) 0.0138(10) 0.0147(10) 0.0006(7) 0.0058(9) -0.0035(8)
O2 0.0202(12) 0.0242(12) 0.0142(11) 0.0047(9) 0.0024(9) 0.0008(9)
O1 0.0166(11) 0.0178(10) 0.0125(10) -0.0013(8) 0.0056(9) 0.0007(8)
C4 0.0153(15) 0.0100(12) 0.0122(14) -0.0022(9) 0.0047(12) -0.0009(10)
C1 0.0152(14) 0.0103(11) 0.0120(13) -0.0006(10) 0.0036(11) 0.0004(11)
C2 0.0145(14) 0.0116(11) 0.0130(13) -0.0003(10) 0.0052(11) -0.0009(10)
C3 0.0177(15) 0.0101(12) 0.0111(13) -0.0001(9) 0.0045(11) 0.0001(10)
N2 0.0126(13) 0.0129(12) 0.0105(13) 0.0013(7) 0.0063(11) 0.0005(8)
N1 0.0125(12) 0.0111(11) 0.0135(11) 0.0008(8) 0.0053(9) 0.0016(9)
O5 0.0256(13) 0.0152(10) 0.0107(10) 0.0047(8) 0.0058(9) 0.0019(9)
C5 0.0162(16) 0.0226(14) 0.0160(15) 0.0002(12) 0.0072(13) -0.0001(13)

loop_
_atom_type_symbol
_atom_type_description
_atom_type_scat_dispersion_real
_atom_type_scat_dispersion_imag
_atom_type_scat_source
C C 0.0033 0.0016 'International Tables Vol C Tables 4.2.6.8 and 6.1.1.4'
H H 0.0000 0.0000 'International Tables Vol C Tables 4.2.6.8 and 6.1.1.4'
N N 0.0061 0.0033 'International Tables Vol C Tables 4.2.6.8 and 6.1.1.4'
O O 0.0106 0.0060 'International Tables Vol C Tables 4.2.6.8 and 6.1.1.4'
Re Re -1.0185 7.2310 'International Tables Vol C Tables 4.2.6.8 and 6.1.1.4'

loop_
_geom_angle_atom_site_label_1
_geom_angle_atom_site_label_2
_geom_angle_atom_site_label_3
_geom_angle
_geom_angle_site_symmetry_1
_geom_angle_site_symmetry_3
_geom_angle_publ_flag
O3 Re1 O2 105.39(12) . . ?
O3 Re1 O1 117.72(12) . . ?
O3 Re1 N1 79.29(10) . . ?
O3 Re1 C5 115.42(12) . . ?
O2 Re1 O1 105.65(12) . . ?
O2 Re1 N1 169.00(11) . . ?
O2 Re1 C5 92.91(13) . . ?
O1 Re1 N1 80.17(10) . . ?
O1 Re1 C5 115.32(13) . . ?
C5 Re1 N1 76.10(12) . . ?
N1 C4 C3 122.9(3) . . ?
N1 C1 C2 123.1(3) . . ?
N2 C2 C1 119.2(3) . . ?
N2 C3 C4 119.5(3) . . ?
C3 N2 C2 118.8(3) . . ?
O5 N2 C2 120.7(3) . . ?
O5 N2 C3 120.5(2) . . ?
C4 N1 Re1 121.4(2) . . ?
C1 N1 Re1 122.06(19) . . ?
C1 N1 C4 116.5(3) . . ?

loop_
_geom_bond_atom_site_label_1
_geom_bond_atom_site_label_2
_geom_bond_distance
_geom_bond_site_symmetry_2
_geom_bond_publ_flag
Re1 O3 1.712(2) . ?
Re1 O2 1.716(2) . ?
Re1 O1 1.717(2) . ?
Re1 N1 2.365(2) . ?
Re1 C5 2.114(3) . ?
C4 C3 1.368(4) . ?
C4 N1 1.345(4) . ?
C1 C2 1.368(4) . ?
C1 N1 1.341(4) . ?
C2 N2 1.363(4) . ?
C3 N2 1.358(4) . ?
N2 O5 1.284(3) . ?
